data_4349823
loop_
_publ_author_name
'Mohamed Kasim, Mohamed Subarkhan'
'Sundar, Saranya'
'Rengan, Ramesh'

_publ_section_title
;
 Synthesis and structure of new binuclear ruthenium(ii) arene benzil
 bis(benzoylhydrazone) complexes: investigation on antiproliferative
 activity and apoptosis induction
;
_journal_issue 3
_journal_name_full 'Inorganic Chemistry Frontiers'
_journal_page_first 585
_journal_paper_doi 10.1039/C7QI00761B
_journal_volume 5
_journal_year 2018
_chemical_formula_moiety 'C49 H49 Cl4 N4 O2 Ru2'
_chemical_formula_sum 'C49 H49 Cl4 N4 O2 Ru2'
_chemical_formula_weight 1069.86
_space_group_IT_number 2
_space_group_name_Hall '-P 1'
_space_group_name_H-M_alt 'P -1'
_symmetry_cell_setting triclinic
_symmetry_space_group_name_H-M 'P -1'
_atom_sites_solution_hydrogens geom
_atom_sites_solution_primary direct
_atom_sites_solution_secondary difmap
_audit_creation_method SHELXL-97
_audit_update_record
;
2016-12-05 deposited with the CCDC.
2017-12-26 downloaded from the CCDC.
;
_cell_angle_alpha 99.317(2)
_cell_angle_beta 95.757(2)
_cell_angle_gamma 98.084(2)
_cell_formula_units_Z 2
_cell_length_a 11.1554(8)
_cell_length_b 11.5176(8)
_cell_length_c 18.4679(13)
_cell_measurement_reflns_used 9879
_cell_measurement_temperature 296(2)
_cell_measurement_theta_max 64.44
_cell_measurement_theta_min 3.94
_cell_volume 2299.8(3)
_computing_cell_refinement 'Bruker SAINT'
_computing_data_collection 'Bruker APEX2'
_computing_data_reduction 'Bruker SAINT'
_computing_molecular_graphics 'Bruker SHELXTL'
_computing_publication_material 'Bruker SHELXTL'
_computing_structure_refinement 'SHELXL-2014 (Sheldrick 2014)'
_computing_structure_solution 'SHELXS-97 (Sheldrick 2008)'
_diffrn_ambient_temperature 296(2)
_diffrn_measured_fraction_theta_full 0.988
_diffrn_measured_fraction_theta_max 0.988
_diffrn_measurement_device_type 'Bruker APEX-II CCD'
_diffrn_measurement_method '\f and \w scans'
_diffrn_radiation_monochromator graphite
_diffrn_radiation_source 'fine-focus sealed tube'
_diffrn_radiation_type CuK\a
_diffrn_radiation_wavelength 1.54178
_diffrn_reflns_av_R_equivalents 0.0477
_diffrn_reflns_av_sigmaI/netI 0.0382
_diffrn_reflns_limit_h_max 12
_diffrn_reflns_limit_h_min -12
_diffrn_reflns_limit_k_max 13
_diffrn_reflns_limit_k_min -13
_diffrn_reflns_limit_l_max 21
_diffrn_reflns_limit_l_min -21
_diffrn_reflns_number 33934
_diffrn_reflns_theta_full 64.47
_diffrn_reflns_theta_max 64.47
_diffrn_reflns_theta_min 4.03
_diffrn_standards_number 0
_exptl_absorpt_coefficient_mu 7.801
_exptl_absorpt_correction_type none
_exptl_crystal_colour Red
_exptl_crystal_density_diffrn 1.545
_exptl_crystal_density_method 'not measured'
_exptl_crystal_description Block
_exptl_crystal_F_000 1086
_exptl_crystal_size_max 0.28
_exptl_crystal_size_mid 0.25
_exptl_crystal_size_min 0.23
_refine_diff_density_max 1.044
_refine_diff_density_min -0.782
_refine_diff_density_rms 0.134
_refine_ls_extinction_method none
_refine_ls_goodness_of_fit_ref 1.073
_refine_ls_hydrogen_treatment mixed
_refine_ls_matrix_type full
_refine_ls_number_parameters 556
_refine_ls_number_reflns 7630
_refine_ls_number_restraints 0
_refine_ls_restrained_S_all 1.073
_refine_ls_R_factor_all 0.0390
_refine_ls_R_factor_gt 0.0380
_refine_ls_shift/su_max 0.002
_refine_ls_shift/su_mean 0.000
_refine_ls_structure_factor_coef Fsqd
_refine_ls_weighting_details 'calc w=1/[\s^2^(Fo^2^)+(0.0872P)^2^+1.3947P] where P=(Fo^2^+2Fc^2^)/3'
_refine_ls_weighting_scheme calc
_refine_ls_wR_factor_gt 0.1174
_refine_ls_wR_factor_ref 0.1190
_reflns_number_gt 7355
_reflns_number_total 7630
_reflns_threshold_expression >2sigma(I)
_cod_data_source_file c7qi00761b2.cif
_cod_data_source_block c4
_cod_depositor_comments
;
The following automatic conversions were performed:

data item '_symmetry_cell_setting' value 'Triclinic' was changed to
'triclinic' in accordance with the
/home/saulius/struct/COD-crude-data/automatic-downloads/DataCite-retrospective/RSC/depositions/lib/dictionaries/cif_core.dic
dictionary named 'cif_core.dic' version 2.4.2 last updated on
2011-04-26.

Automatic conversion script
Id: cif_fix_values 6909 2019-04-08 15:41:33Z antanas 
;
_cod_original_sg_symbol_H-M P-1
_cod_database_code 4349823

loop_
_symmetry_equiv_pos_as_xyz
'x, y, z'
'-x, -y, -z'

loop_
_atom_site_label
_atom_site_type_symbol
_atom_site_fract_x
_atom_site_fract_y
_atom_site_fract_z
_atom_site_U_iso_or_equiv
_atom_site_adp_type
_atom_site_occupancy
_atom_site_symmetry_multiplicity
_atom_site_calc_flag
_atom_site_refinement_flags
Ru1 Ru 0.444344(19) 0.373921(19) 0.604284(12) 0.01325(11) Uani 1 1 d .
Ru2 Ru 0.023915(19) 0.39339(2) 0.862806(12) 0.01417(11) Uani 1 1 d .
Cl1 Cl 0.33524(7) 0.23913(7) 0.49696(4) 0.02363(19) Uani 1 1 d .
Cl2 Cl 0.04695(7) 0.23925(7) 0.93657(4) 0.02104(18) Uani 1 1 d .
Cl3 Cl -0.27700(12) 0.04614(10) 1.04540(8) 0.0597(3) Uani 1 1 d .
Cl4 Cl -0.27933(11) -0.06544(10) 0.89257(6) 0.0510(3) Uani 1 1 d .
N3 N 0.2025(2) 0.4063(2) 0.65166(15) 0.0156(5) Uani 1 1 d .
O2 O 0.33183(19) 0.49281(18) 0.57812(12) 0.0170(4) Uani 1 1 d .
O3 O 0.18289(19) 0.48706(19) 0.92321(12) 0.0173(5) Uani 1 1 d .
N1 N 0.2918(2) 0.3320(2) 0.65840(14) 0.0139(5) Uani 1 1 d .
N2 N 0.1607(2) 0.3346(2) 0.80252(14) 0.0138(5) Uani 1 1 d .
C50 C -0.0188(4) 0.7796(4) 0.8470(3) 0.0374(9) Uani 1 1 d .
H50A H -0.0665 0.7687 0.7995 0.056 Uiso 1 1 calc R
H50B H 0.0331 0.8557 0.8565 0.056 Uiso 1 1 calc R
H50C H -0.0721 0.7762 0.8846 0.056 Uiso 1 1 calc R
N4 N 0.2776(2) 0.4015(2) 0.82701(15) 0.0156(5) Uani 1 1 d .
C1 C 0.5858(3) 0.3098(3) 0.6719(2) 0.0221(7) Uani 1 1 d .
H14 H 0.5819 0.2493 0.6998 0.027 Uiso 1 1 calc R
C2 C 0.5679(3) 0.4260(3) 0.70494(19) 0.0213(7) Uani 1 1 d .
H13 H 0.5496 0.4395 0.7533 0.026 Uiso 1 1 calc R
C3 C 0.5780(3) 0.5218(3) 0.6644(2) 0.0233(7) Uani 1 1 d .
C4 C 0.6048(3) 0.4956(3) 0.59060(19) 0.0216(7) Uani 1 1 d .
H5 H 0.6138 0.5569 0.5635 0.026 Uiso 1 1 calc R
C5 C 0.6183(3) 0.3815(3) 0.5571(2) 0.0227(7) Uani 1 1 d .
H4 H 0.6333 0.3675 0.5081 0.027 Uiso 1 1 calc R
C6 C 0.6091(3) 0.2852(3) 0.5983(2) 0.0234(7) Uani 1 1 d .
C7 C 0.6200(4) 0.1627(3) 0.5608(2) 0.0357(9) Uani 1 1 d .
H3 H 0.6204 0.1106 0.5965 0.054 Uiso 1 1 calc R
H2 H 0.6947 0.1652 0.5390 0.054 Uiso 1 1 calc R
H1 H 0.5521 0.1336 0.5230 0.054 Uiso 1 1 calc R
C8 C 0.5559(3) 0.6461(3) 0.6932(2) 0.0299(8) Uani 1 1 d .
H9 H 0.5161 0.6758 0.6518 0.036 Uiso 1 1 calc R
C9 C 0.4724(4) 0.6509(3) 0.7536(2) 0.0302(8) Uani 1 1 d .
H6 H 0.5166 0.6414 0.7990 0.045 Uiso 1 1 calc R
H7 H 0.4038 0.5880 0.7395 0.045 Uiso 1 1 calc R
H8 H 0.4440 0.7264 0.7604 0.045 Uiso 1 1 calc R
C10 C 0.6776(4) 0.7243(4) 0.7180(3) 0.0459(11) Uani 1 1 d .
H10 H 0.7179 0.6988 0.7597 0.069 Uiso 1 1 calc R
H12 H 0.6657 0.8055 0.7319 0.069 Uiso 1 1 calc R
H11 H 0.7269 0.7186 0.6783 0.069 Uiso 1 1 calc R
C11 C 0.2329(3) 0.4835(3) 0.60882(16) 0.0146(6) Uani 1 1 d .
C12 C 0.1474(3) 0.5681(3) 0.59696(17) 0.0173(6) Uani 1 1 d .
C13 C 0.1934(3) 0.6864(3) 0.59412(19) 0.0229(7) Uani 1 1 d .
H15 H 0.2773 0.7113 0.5989 0.027 Uiso 1 1 calc R
C14 C 0.1138(3) 0.7666(3) 0.5841(2) 0.0299(8) Uani 1 1 d .
H16 H 0.1448 0.8454 0.5828 0.036 Uiso 1 1 calc R
C15 C -0.0117(4) 0.7300(3) 0.5761(2) 0.0309(8) Uani 1 1 d .
H17 H -0.0647 0.7837 0.5687 0.037 Uiso 1 1 calc R
C16 C -0.0574(3) 0.6123(3) 0.5791(2) 0.0267(8) Uani 1 1 d .
H19 H -0.1413 0.5873 0.5735 0.032 Uiso 1 1 calc R
C17 C 0.0214(3) 0.5319(3) 0.59025(18) 0.0196(7) Uani 1 1 d .
H18 H -0.0098 0.4538 0.5933 0.024 Uiso 1 1 calc R
C18 C 0.2676(3) 0.2577(3) 0.70208(16) 0.0145(6) Uani 1 1 d .
C19 C 0.1557(3) 0.2606(3) 0.74101(17) 0.0146(6) Uani 1 1 d .
C20 C -0.1766(3) 0.3385(3) 0.83609(19) 0.0223(7) Uani 1 1 d .
C21 C -0.1488(3) 0.4245(3) 0.9021(2) 0.0236(7) Uani 1 1 d .
H27 H -0.1796 0.4078 0.9449 0.028 Uiso 1 1 calc R
C22 C -0.0759(3) 0.5338(3) 0.90375(18) 0.0212(7) Uani 1 1 d .
H26 H -0.0607 0.5894 0.9474 0.025 Uiso 1 1 calc R
C23 C -0.0238(3) 0.5627(3) 0.83985(18) 0.0193(7) Uani 1 1 d .
C54 C 0.0594(3) 0.6812(3) 0.84776(19) 0.0232(7) Uani 1 1 d .
H54 H 0.1087 0.6958 0.8963 0.028 Uiso 1 1 calc R
C25 C 0.1463(4) 0.6853(3) 0.7900(2) 0.0321(8) Uani 1 1 d .
H22 H 0.1885 0.6179 0.7879 0.048 Uiso 1 1 calc R
H23 H 0.2044 0.7575 0.8029 0.048 Uiso 1 1 calc R
H21 H 0.1011 0.6831 0.7426 0.048 Uiso 1 1 calc R
C26 C -0.0495(3) 0.4760(3) 0.77436(18) 0.0200(7) Uani 1 1 d .
C27 C -0.1258(3) 0.3652(3) 0.77259(19) 0.0212(7) Uani 1 1 d .
H25 H -0.1424 0.3096 0.7289 0.025 Uiso 1 1 calc R
C28 C -0.2545(3) 0.2211(3) 0.8363(2) 0.0299(8) Uani 1 1 d .
H28 H -0.2526 0.1678 0.7909 0.045 Uiso 1 1 calc R
H30 H -0.3370 0.2332 0.8410 0.045 Uiso 1 1 calc R
H29 H -0.2237 0.1873 0.8773 0.045 Uiso 1 1 calc R
C29 C 0.2774(3) 0.4752(3) 0.88910(17) 0.0158(6) Uani 1 1 d .
C30 C 0.3932(3) 0.5544(3) 0.92167(17) 0.0165(6) Uani 1 1 d .
C31 C 0.3887(3) 0.6668(3) 0.96288(19) 0.0220(7) Uani 1 1 d .
H35 H 0.3137 0.6911 0.9687 0.026 Uiso 1 1 calc R
C32 C 0.4949(3) 0.7417(3) 0.9948(2) 0.0272(8) Uani 1 1 d .
H34 H 0.4913 0.8165 1.0216 0.033 Uiso 1 1 calc R
C33 C 0.6065(3) 0.7054(3) 0.9871(2) 0.0270(8) Uani 1 1 d .
H33 H 0.6780 0.7551 1.0097 0.032 Uiso 1 1 calc R
C34 C 0.6123(3) 0.5954(3) 0.9457(2) 0.0248(8) Uani 1 1 d .
H32 H 0.6877 0.5721 0.9399 0.030 Uiso 1 1 calc R
C35 C 0.5061(3) 0.5197(3) 0.91293(18) 0.0191(7) Uani 1 1 d .
H31 H 0.5105 0.4458 0.8851 0.023 Uiso 1 1 calc R
C36 C 0.0495(3) 0.1717(3) 0.70736(18) 0.0173(6) Uani 1 1 d .
C37 C 0.0169(3) 0.1504(3) 0.63051(18) 0.0215(7) Uani 1 1 d .
H40 H 0.0609 0.1950 0.6015 0.026 Uiso 1 1 calc R
C38 C -0.0807(3) 0.0631(3) 0.5975(2) 0.0273(8) Uani 1 1 d .
H39 H -0.1028 0.0508 0.5466 0.033 Uiso 1 1 calc R
C39 C -0.1455(3) -0.0058(3) 0.6402(2) 0.0270(8) Uani 1 1 d .
H36 H -0.2111 -0.0639 0.6181 0.032 Uiso 1 1 calc R
C40 C -0.1117(3) 0.0125(3) 0.7158(2) 0.0271(8) Uani 1 1 d .
H38 H -0.1541 -0.0345 0.7443 0.033 Uiso 1 1 calc R
C41 C -0.0153(3) 0.1002(3) 0.74966(19) 0.0224(7) Uani 1 1 d .
H37 H 0.0064 0.1117 0.8006 0.027 Uiso 1 1 calc R
C42 C 0.3372(3) 0.1602(3) 0.71285(19) 0.0185(7) Uani 1 1 d .
C43 C 0.3712(3) 0.1421(3) 0.7840(2) 0.0250(7) Uani 1 1 d .
H45 H 0.3508 0.1909 0.8246 0.030 Uiso 1 1 calc R
C44 C 0.4364(4) 0.0496(3) 0.7939(2) 0.0348(9) Uani 1 1 d .
H44 H 0.4619 0.0385 0.8415 0.042 Uiso 1 1 calc R
C45 C 0.4629(4) -0.0246(3) 0.7340(3) 0.0381(10) Uani 1 1 d .
H43 H 0.5062 -0.0860 0.7413 0.046 Uiso 1 1 calc R
C46 C 0.4263(4) -0.0096(3) 0.6632(2) 0.0338(9) Uani 1 1 d .
H42 H 0.4444 -0.0609 0.6229 0.041 Uiso 1 1 calc R
C47 C 0.3624(3) 0.0824(3) 0.6521(2) 0.0256(8) Uani 1 1 d .
H41 H 0.3365 0.0922 0.6044 0.031 Uiso 1 1 calc R
C48 C -0.1879(4) -0.0067(4) 0.9778(3) 0.0405(10) Uani 1 1 d .
H47 H -0.1464 -0.0681 0.9942 0.049 Uiso 1 1 calc R
H46 H -0.1265 0.0580 0.9714 0.049 Uiso 1 1 calc R

loop_
_atom_site_aniso_label
_atom_site_aniso_U_11
_atom_site_aniso_U_22
_atom_site_aniso_U_33
_atom_site_aniso_U_23
_atom_site_aniso_U_13
_atom_site_aniso_U_12
Ru1 0.01216(16) 0.01623(15) 0.01167(16) 0.00453(10) 0.00199(10) 0.00063(10)
Ru2 0.01138(16) 0.01970(16) 0.01118(16) 0.00433(11) 0.00145(10) -0.00016(10)
Cl1 0.0266(4) 0.0250(4) 0.0159(4) 0.0011(3) -0.0036(3) 0.0001(3)
Cl2 0.0232(4) 0.0232(4) 0.0167(4) 0.0083(3) 0.0012(3) -0.0004(3)
Cl3 0.0556(7) 0.0439(6) 0.0697(8) -0.0151(6) 0.0135(6) -0.0007(5)
Cl4 0.0653(7) 0.0454(6) 0.0454(6) 0.0194(5) 0.0069(5) 0.0062(5)
N3 0.0120(13) 0.0189(13) 0.0171(14) 0.0056(11) 0.0023(10) 0.0032(10)
O2 0.0149(11) 0.0185(10) 0.0194(11) 0.0075(9) 0.0049(9) 0.0027(8)
O3 0.0153(11) 0.0214(11) 0.0148(11) 0.0027(9) 0.0013(9) 0.0026(8)
N1 0.0139(12) 0.0174(13) 0.0109(12) 0.0031(10) 0.0020(10) 0.0035(10)
N2 0.0119(12) 0.0188(13) 0.0098(13) 0.0051(10) -0.0004(10) -0.0025(10)
C50 0.034(2) 0.029(2) 0.049(3) 0.0098(18) -0.0009(19) 0.0087(16)
N4 0.0101(12) 0.0171(13) 0.0184(14) 0.0049(11) 0.0012(10) -0.0036(10)
C1 0.0124(15) 0.0279(17) 0.0282(19) 0.0176(15) -0.0006(13) -0.0015(13)
C2 0.0152(16) 0.0292(18) 0.0171(17) 0.0063(14) -0.0028(13) -0.0032(13)
C3 0.0170(16) 0.0243(17) 0.0252(19) 0.0049(14) -0.0003(14) -0.0074(13)
C4 0.0128(15) 0.0260(17) 0.0272(19) 0.0126(14) 0.0019(13) -0.0014(12)
C5 0.0186(16) 0.0309(18) 0.0210(18) 0.0084(14) 0.0081(14) 0.0036(14)
C6 0.0140(16) 0.0300(18) 0.0273(19) 0.0092(15) -0.0003(13) 0.0049(13)
C7 0.030(2) 0.033(2) 0.050(3) 0.0121(18) 0.0165(18) 0.0132(16)
C8 0.0276(19) 0.0266(18) 0.033(2) 0.0058(16) 0.0027(16) -0.0033(15)
C9 0.036(2) 0.0221(17) 0.033(2) 0.0070(15) 0.0111(17) -0.0015(15)
C10 0.032(2) 0.029(2) 0.068(3) -0.008(2) 0.014(2) -0.0073(17)
C11 0.0146(15) 0.0154(14) 0.0125(15) 0.0012(12) 0.0004(12) 0.0007(11)
C12 0.0207(16) 0.0211(15) 0.0114(15) 0.0048(12) 0.0023(12) 0.0048(13)
C13 0.0250(18) 0.0220(16) 0.0237(18) 0.0064(14) 0.0078(14) 0.0048(13)
C14 0.037(2) 0.0242(17) 0.033(2) 0.0101(15) 0.0106(16) 0.0101(15)
C15 0.034(2) 0.035(2) 0.029(2) 0.0090(16) 0.0053(16) 0.0201(16)
C16 0.0200(17) 0.038(2) 0.0231(19) 0.0042(15) 0.0007(14) 0.0099(15)
C17 0.0185(16) 0.0253(17) 0.0143(16) 0.0031(13) 0.0009(13) 0.0027(13)
C18 0.0137(15) 0.0151(14) 0.0125(15) 0.0019(12) -0.0012(12) -0.0029(11)
C19 0.0166(15) 0.0153(14) 0.0130(15) 0.0060(12) 0.0025(12) 0.0024(12)
C20 0.0128(15) 0.0317(18) 0.0251(18) 0.0120(15) 0.0030(13) 0.0042(13)
C21 0.0147(16) 0.0371(19) 0.0216(18) 0.0101(15) 0.0066(13) 0.0047(14)
C22 0.0185(16) 0.0285(17) 0.0165(17) 0.0018(14) -0.0003(13) 0.0078(13)
C23 0.0152(15) 0.0243(17) 0.0194(17) 0.0058(13) -0.0005(13) 0.0062(13)
C54 0.0239(17) 0.0235(17) 0.0220(18) 0.0046(14) 0.0014(14) 0.0035(14)
C25 0.035(2) 0.0251(18) 0.036(2) 0.0078(16) 0.0097(17) -0.0036(15)
C26 0.0162(16) 0.0258(17) 0.0188(17) 0.0071(13) -0.0022(13) 0.0055(13)
C27 0.0198(16) 0.0256(17) 0.0175(17) 0.0035(13) -0.0035(13) 0.0052(13)
C28 0.0177(17) 0.036(2) 0.034(2) 0.0108(17) 0.0016(15) -0.0047(14)
C29 0.0164(15) 0.0170(14) 0.0147(16) 0.0077(12) -0.0004(12) 0.0014(12)
C30 0.0164(15) 0.0198(15) 0.0144(16) 0.0085(12) 0.0014(12) 0.0004(12)
C31 0.0198(17) 0.0206(16) 0.0252(18) 0.0058(14) 0.0009(14) 0.0007(13)
C32 0.0281(19) 0.0201(16) 0.031(2) 0.0036(14) -0.0008(15) -0.0002(14)
C33 0.0185(17) 0.0286(18) 0.031(2) 0.0123(15) -0.0054(14) -0.0099(14)
C34 0.0137(16) 0.0363(19) 0.0271(19) 0.0168(16) 0.0020(14) 0.0006(14)
C35 0.0173(16) 0.0261(17) 0.0157(16) 0.0092(13) 0.0015(13) 0.0040(13)
C36 0.0147(15) 0.0173(15) 0.0195(17) 0.0028(13) 0.0030(13) 0.0016(12)
C37 0.0230(17) 0.0236(16) 0.0167(17) 0.0034(13) 0.0019(13) 0.0005(13)
C38 0.0274(18) 0.0289(18) 0.0225(19) 0.0014(15) -0.0023(15) 0.0018(14)
C39 0.0197(17) 0.0218(16) 0.035(2) -0.0008(15) -0.0002(15) -0.0042(13)
C40 0.0237(18) 0.0226(17) 0.033(2) 0.0053(15) 0.0045(15) -0.0058(14)
C41 0.0240(17) 0.0219(16) 0.0196(17) 0.0058(14) 0.0021(14) -0.0041(13)
C42 0.0129(15) 0.0165(15) 0.0268(18) 0.0080(13) 0.0050(13) -0.0017(12)
C43 0.0249(18) 0.0242(17) 0.0274(19) 0.0105(14) 0.0030(14) 0.0029(14)
C44 0.036(2) 0.033(2) 0.040(2) 0.0202(18) -0.0006(18) 0.0077(17)
C45 0.032(2) 0.0226(18) 0.064(3) 0.0168(19) 0.0047(19) 0.0107(16)
C46 0.035(2) 0.0181(17) 0.049(2) 0.0022(16) 0.0110(18) 0.0049(15)
C47 0.0279(18) 0.0190(16) 0.029(2) 0.0041(14) 0.0048(15) -0.0009(14)
C48 0.033(2) 0.038(2) 0.055(3) 0.021(2) 0.0050(19) 0.0052(17)

loop_
_atom_type_symbol
_atom_type_description
_atom_type_scat_dispersion_real
_atom_type_scat_dispersion_imag
_atom_type_scat_source
C C 0.0181 0.0091 'International Tables Vol C Tables 4.2.6.8 and 6.1.1.4'
H H 0.0000 0.0000 'International Tables Vol C Tables 4.2.6.8 and 6.1.1.4'
N N 0.0311 0.0180 'International Tables Vol C Tables 4.2.6.8 and 6.1.1.4'
O O 0.0492 0.0322 'International Tables Vol C Tables 4.2.6.8 and 6.1.1.4'
Cl Cl 0.3639 0.7018 'International Tables Vol C Tables 4.2.6.8 and 6.1.1.4'
Ru Ru 0.0552 3.2960 'International Tables Vol C Tables 4.2.6.8 and 6.1.1.4'

loop_
_geom_angle_atom_site_label_1
_geom_angle_atom_site_label_2
_geom_angle_atom_site_label_3
_geom_angle
O2 Ru1 N1 76.39(9)
O2 Ru1 C2 117.29(11)
N1 Ru1 C2 94.00(11)
O2 Ru1 C3 89.52(11)
N1 Ru1 C3 114.58(12)
C2 Ru1 C3 38.67(13)
O2 Ru1 C4 91.06(10)
N1 Ru1 C4 150.99(12)
C2 Ru1 C4 68.38(13)
C3 Ru1 C4 38.13(13)
O2 Ru1 C1 155.64(12)
N1 Ru1 C1 101.01(11)
C2 Ru1 C1 38.35(13)
C3 Ru1 C1 69.28(13)
C4 Ru1 C1 79.72(12)
O2 Ru1 C5 117.09(11)
N1 Ru1 C5 166.47(11)
C2 Ru1 C5 80.92(13)
C3 Ru1 C5 68.74(13)
C4 Ru1 C5 37.12(13)
C1 Ru1 C5 67.29(13)
O2 Ru1 C6 154.96(11)
N1 Ru1 C6 128.53(11)
C2 Ru1 C6 68.53(13)
C3 Ru1 C6 81.94(13)
C4 Ru1 C6 67.81(12)
C1 Ru1 C6 36.87(13)
C5 Ru1 C6 37.95(13)
O2 Ru1 Cl1 86.20(6)
N1 Ru1 Cl1 86.98(7)
C2 Ru1 Cl1 156.08(10)
C3 Ru1 Cl1 156.34(10)
C4 Ru1 Cl1 118.62(10)
C1 Ru1 Cl1 118.04(10)
C5 Ru1 Cl1 92.64(10)
C6 Ru1 Cl1 92.25(9)
O3 Ru2 N2 76.42(9)
O3 Ru2 C26 114.74(11)
N2 Ru2 C26 92.59(11)
O3 Ru2 C22 90.71(11)
N2 Ru2 C22 150.20(11)
C26 Ru2 C22 68.27(12)
O3 Ru2 C21 118.23(11)
N2 Ru2 C21 165.33(12)
C26 Ru2 C21 80.78(13)
C22 Ru2 C21 37.35(13)
O3 Ru2 C23 88.23(11)
N2 Ru2 C23 113.34(11)
C26 Ru2 C23 37.92(13)
C22 Ru2 C23 38.39(13)
C21 Ru2 C23 68.81(13)
O3 Ru2 C27 152.87(11)
N2 Ru2 C27 99.21(11)
C26 Ru2 C27 38.18(13)
C22 Ru2 C27 80.03(12)
C21 Ru2 C27 67.55(13)
C23 Ru2 C27 68.66(12)
O3 Ru2 C20 155.82(11)
N2 Ru2 C20 127.75(12)
C26 Ru2 C20 68.49(12)
C22 Ru2 C20 67.71(13)
C21 Ru2 C20 37.59(14)
C23 Ru2 C20 81.42(12)
C27 Ru2 C20 37.35(13)
O3 Ru2 Cl2 86.84(6)
N2 Ru2 Cl2 88.51(7)
C26 Ru2 Cl2 158.04(9)
C22 Ru2 Cl2 117.92(9)
C21 Ru2 Cl2 92.83(9)
C23 Ru2 Cl2 155.74(9)
C27 Ru2 Cl2 120.06(9)
C20 Ru2 Cl2 93.66(9)
C11 N3 N1 110.8(2)
C11 O2 Ru1 113.05(18)
C29 O3 Ru2 112.60(19)
C18 N1 N3 112.8(2)
C18 N1 Ru1 132.5(2)
N3 N1 Ru1 114.47(18)
C19 N2 N4 113.4(2)
C19 N2 Ru2 132.1(2)
N4 N2 Ru2 113.67(18)
C54 C50 H50A 109.5
C54 C50 H50B 109.5
H50A C50 H50B 109.5
C54 C50 H50C 109.5
H50A C50 H50C 109.5
H50B C50 H50C 109.5
C29 N4 N2 110.9(2)
C6 C1 C2 121.3(3)
C6 C1 Ru1 72.81(19)
C2 C1 Ru1 68.92(18)
C6 C1 H14 119.4
C2 C1 H14 119.4
Ru1 C1 H14 131.9
C1 C2 C3 120.6(3)
C1 C2 Ru1 72.72(19)
C3 C2 Ru1 71.44(19)
C1 C2 H13 119.7
C3 C2 H13 119.7
Ru1 C2 H13 128.4
C4 C3 C2 117.1(3)
C4 C3 C8 118.2(3)
C2 C3 C8 124.6(3)
C4 C3 Ru1 71.24(19)
C2 C3 Ru1 69.89(18)
C8 C3 Ru1 127.0(2)
C5 C4 C3 122.6(3)
C5 C4 Ru1 72.48(19)
C3 C4 Ru1 70.63(18)
C5 C4 H5 118.7
C3 C4 H5 118.7
Ru1 C4 H5 131.2
C4 C5 C6 120.2(3)
C4 C5 Ru1 70.39(19)
C6 C5 Ru1 72.03(18)
C4 C5 H4 119.9
C6 C5 H4 119.9
Ru1 C5 H4 130.2
C1 C6 C5 118.2(3)
C1 C6 C7 122.4(3)
C5 C6 C7 119.4(3)
C1 C6 Ru1 70.32(19)
C5 C6 Ru1 70.02(18)
C7 C6 Ru1 129.4(2)
C6 C7 H3 109.5
C6 C7 H2 109.5
H3 C7 H2 109.5
C6 C7 H1 109.5
H3 C7 H1 109.5
H2 C7 H1 109.5
C10 C8 C3 108.3(3)
C10 C8 C9 112.4(3)
C3 C8 C9 113.2(3)
C10 C8 H9 107.5
C3 C8 H9 107.5
C9 C8 H9 107.5
C8 C9 H6 109.5
C8 C9 H7 109.5
H6 C9 H7 109.5
C8 C9 H8 109.5
H6 C9 H8 109.5
H7 C9 H8 109.5
C8 C10 H10 109.5
C8 C10 H12 109.5
H10 C10 H12 109.5
C8 C10 H11 109.5
H10 C10 H11 109.5
H12 C10 H11 109.5
O2 C11 N3 125.2(3)
O2 C11 C12 118.0(3)
N3 C11 C12 116.7(3)
C17 C12 C13 119.5(3)
C17 C12 C11 120.8(3)
C13 C12 C11 119.6(3)
C14 C13 C12 119.9(3)
C14 C13 H15 120.0
C12 C13 H15 120.0
C13 C14 C15 120.5(3)
C13 C14 H16 119.7
C15 C14 H16 119.7
C14 C15 C16 119.4(3)
C14 C15 H17 120.3
C16 C15 H17 120.3
C17 C16 C15 120.5(3)
C17 C16 H19 119.8
C15 C16 H19 119.8
C16 C17 C12 120.0(3)
C16 C17 H18 120.0
C12 C17 H18 120.0
N1 C18 C42 124.5(3)
N1 C18 C19 119.6(3)
C42 C18 C19 115.7(2)
N2 C19 C36 124.8(3)
N2 C19 C18 119.5(3)
C36 C19 C18 115.7(3)
C27 C20 C21 118.2(3)
C27 C20 C28 122.2(3)
C21 C20 C28 119.6(3)
C27 C20 Ru2 70.07(18)
C21 C20 Ru2 69.75(18)
C28 C20 Ru2 130.0(2)
C22 C21 C20 120.8(3)
C22 C21 Ru2 70.85(19)
C20 C21 Ru2 72.66(19)
C22 C21 H27 119.6
C20 C21 H27 119.6
Ru2 C21 H27 129.4
C21 C22 C23 121.7(3)
C21 C22 Ru2 71.8(2)
C23 C22 Ru2 71.44(18)
C21 C22 H26 119.1
C23 C22 H26 119.1
Ru2 C22 H26 130.4
C26 C23 C22 117.5(3)
C26 C23 C54 124.4(3)
C22 C23 C54 118.1(3)
C26 C23 Ru2 70.30(18)
C22 C23 Ru2 70.17(18)
C54 C23 Ru2 128.2(2)
C25 C54 C23 114.1(3)
C25 C54 C50 110.9(3)
C23 C54 C50 108.8(3)
C25 C54 H54 107.6
C23 C54 H54 107.6
C50 C54 H54 107.6
C54 C25 H22 109.5
C54 C25 H23 109.5
H22 C25 H23 109.5
C54 C25 H21 109.5
H22 C25 H21 109.5
H23 C25 H21 109.5
C23 C26 C27 120.6(3)
C23 C26 Ru2 71.78(18)
C27 C26 Ru2 71.67(18)
C20 C27 C26 121.1(3)
C20 C27 Ru2 72.58(19)
C26 C27 Ru2 70.15(18)
C20 C27 H25 119.5
C26 C27 H25 119.5
Ru2 C27 H25 130.5
C20 C28 H28 109.5
C20 C28 H30 109.5
H28 C28 H30 109.5
C20 C28 H29 109.5
H28 C28 H29 109.5
H30 C28 H29 109.5
O3 C29 N4 125.1(3)
O3 C29 C30 117.1(3)
N4 C29 C30 117.8(3)
C35 C30 C31 119.1(3)
C35 C30 C29 121.7(3)
C31 C30 C29 119.1(3)
C32 C31 C30 120.4(3)
C32 C31 H35 119.8
C30 C31 H35 119.8
C31 C32 C33 120.0(3)
C31 C32 H34 120.0
C33 C32 H34 120.0
C32 C33 C34 120.1(3)
C32 C33 H33 119.9
C34 C33 H33 119.9
C33 C34 C35 120.4(3)
C33 C34 H32 119.8
C35 C34 H32 119.8
C34 C35 C30 119.9(3)
C34 C35 H31 120.0
C30 C35 H31 120.0
C41 C36 C37 118.7(3)
C41 C36 C19 121.3(3)
C37 C36 C19 119.8(3)
C38 C37 C36 120.5(3)
C38 C37 H40 119.8
C36 C37 H40 119.8
C37 C38 C39 120.2(3)
C37 C38 H39 119.9
C39 C38 H39 119.9
C40 C39 C38 119.6(3)
C40 C39 H36 120.2
C38 C39 H36 120.2
C39 C40 C41 120.8(3)
C39 C40 H38 119.6
C41 C40 H38 119.6
C40 C41 C36 120.2(3)
C40 C41 H37 119.9
C36 C41 H37 119.9
C43 C42 C47 119.9(3)
C43 C42 C18 119.5(3)
C47 C42 C18 120.6(3)
C42 C43 C44 119.3(3)
C42 C43 H45 120.4
C44 C43 H45 120.4
C45 C44 C43 120.3(4)
C45 C44 H44 119.8
C43 C44 H44 119.8
C44 C45 C46 120.9(3)
C44 C45 H43 119.6
C46 C45 H43 119.6
C45 C46 C47 119.7(4)
C45 C46 H42 120.1
C47 C46 H42 120.1
C46 C47 C42 119.9(4)
C46 C47 H41 120.1
C42 C47 H41 120.1
Cl3 C48 Cl4 110.9(2)
Cl3 C48 H47 109.4
Cl4 C48 H47 109.4
Cl3 C48 H46 109.4
Cl4 C48 H46 109.4
H47 C48 H46 108.0

loop_
_geom_bond_atom_site_label_1
_geom_bond_atom_site_label_2
_geom_bond_distance
Ru1 O2 2.064(2)
Ru1 N1 2.096(2)
Ru1 C2 2.147(3)
Ru1 C3 2.167(3)
Ru1 C4 2.175(3)
Ru1 C1 2.197(3)
Ru1 C5 2.202(3)
Ru1 C6 2.229(3)
Ru1 Cl1 2.4101(8)
Ru2 O3 2.056(2)
Ru2 N2 2.101(3)
Ru2 C26 2.167(3)
Ru2 C22 2.170(3)
Ru2 C21 2.182(3)
Ru2 C23 2.187(3)
Ru2 C27 2.187(3)
Ru2 C20 2.220(3)
Ru2 Cl2 2.4321(8)
Cl3 C48 1.757(5)
Cl4 C48 1.765(5)
N3 C11 1.315(4)
N3 N1 1.411(4)
O2 C11 1.289(4)
O3 C29 1.294(4)
N1 C18 1.288(4)
N2 C19 1.296(4)
N2 N4 1.409(4)
C50 C54 1.525(5)
C50 H50A 0.9600
C50 H50B 0.9600
C50 H50C 0.9600
N4 C29 1.312(4)
C1 C6 1.400(5)
C1 C2 1.428(5)
C1 H14 0.9300
C2 C3 1.428(5)
C2 H13 0.9300
C3 C4 1.419(5)
C3 C8 1.508(5)
C4 C5 1.394(5)
C4 H5 0.9300
C5 C6 1.441(5)
C5 H4 0.9300
C6 C7 1.494(5)
C7 H3 0.9600
C7 H2 0.9600
C7 H1 0.9600
C8 C10 1.503(5)
C8 C9 1.522(5)
C8 H9 0.9800
C9 H6 0.9600
C9 H7 0.9600
C9 H8 0.9600
C10 H10 0.9600
C10 H12 0.9600
C10 H11 0.9600
C11 C12 1.482(4)
C12 C17 1.396(5)
C12 C13 1.397(5)
C13 C14 1.388(5)
C13 H15 0.9300
C14 C15 1.391(6)
C14 H16 0.9300
C15 C16 1.391(6)
C15 H17 0.9300
C16 C17 1.389(5)
C16 H19 0.9300
C17 H18 0.9300
C18 C42 1.479(4)
C18 C19 1.504(4)
C19 C36 1.464(4)
C20 C27 1.412(5)
C20 C21 1.419(5)
C20 C28 1.502(5)
C21 C22 1.394(5)
C21 H27 0.9300
C22 C23 1.433(5)
C22 H26 0.9300
C23 C26 1.415(5)
C23 C54 1.516(5)
C54 C25 1.513(5)
C54 H54 0.9800
C25 H22 0.9600
C25 H23 0.9600
C25 H21 0.9600
C26 C27 1.424(5)
C27 H25 0.9300
C28 H28 0.9600
C28 H30 0.9600
C28 H29 0.9600
C29 C30 1.483(4)
C30 C35 1.390(5)
C30 C31 1.402(5)
C31 C32 1.379(5)
C31 H35 0.9300
C32 C33 1.382(5)
C32 H34 0.9300
C33 C34 1.382(5)
C33 H33 0.9300
C34 C35 1.387(5)
C34 H32 0.9300
C35 H31 0.9300
C36 C41 1.402(5)
C36 C37 1.402(5)
C37 C38 1.389(5)
C37 H40 0.9300
C38 C39 1.390(5)
C38 H39 0.9300
C39 C40 1.383(5)
C39 H36 0.9300
C40 C41 1.386(5)
C40 H38 0.9300
C41 H37 0.9300
C42 C43 1.388(5)
C42 C47 1.396(5)
C43 C44 1.397(5)
C43 H45 0.9300
C44 C45 1.369(6)
C44 H44 0.9300
C45 C46 1.377(6)
C45 H43 0.9300
C46 C47 1.388(5)
C46 H42 0.9300
C47 H41 0.9300
C48 H47 0.9700
C48 H46 0.9700

loop_
_geom_torsion_atom_site_label_1
_geom_torsion_atom_site_label_2
_geom_torsion_atom_site_label_3
_geom_torsion_atom_site_label_4
_geom_torsion
N1 Ru1 O2 C11 2.1(2)
C2 Ru1 O2 C11 -85.3(2)
C3 Ru1 O2 C11 -113.3(2)
C4 Ru1 O2 C11 -151.5(2)
C1 Ru1 O2 C11 -84.5(3)
C5 Ru1 O2 C11 -179.0(2)
C6 Ru1 O2 C11 177.1(3)
Cl1 Ru1 O2 C11 89.93(19)
N2 Ru2 O3 C29 9.12(19)
C26 Ru2 O3 C29 -77.4(2)
C22 Ru2 O3 C29 -143.7(2)
C21 Ru2 O3 C29 -170.1(2)
C23 Ru2 O3 C29 -105.4(2)
C27 Ru2 O3 C29 -74.6(3)
C20 Ru2 O3 C29 -169.8(3)
Cl2 Ru2 O3 C29 98.34(19)
C11 N3 N1 C18 177.7(3)
C11 N3 N1 Ru1 3.2(3)
O2 Ru1 N1 C18 -176.0(3)
C2 Ru1 N1 C18 -58.9(3)
C3 Ru1 N1 C18 -92.9(3)
C4 Ru1 N1 C18 -109.4(3)
C1 Ru1 N1 C18 -20.8(3)
C5 Ru1 N1 C18 8.4(7)
C6 Ru1 N1 C18 6.7(3)
Cl1 Ru1 N1 C18 97.2(3)
O2 Ru1 N1 N3 -2.90(19)
C2 Ru1 N1 N3 114.2(2)
C3 Ru1 N1 N3 80.2(2)
C4 Ru1 N1 N3 63.7(3)
C1 Ru1 N1 N3 152.3(2)
C5 Ru1 N1 N3 -178.5(4)
C6 Ru1 N1 N3 179.81(19)
Cl1 Ru1 N1 N3 -89.72(19)
O3 Ru2 N2 C19 -178.3(3)
C26 Ru2 N2 C19 -63.4(3)
C22 Ru2 N2 C19 -111.6(3)
C21 Ru2 N2 C19 -0.9(6)
C23 Ru2 N2 C19 -96.2(3)
C27 Ru2 N2 C19 -25.6(3)
C20 Ru2 N2 C19 1.2(3)
Cl2 Ru2 N2 C19 94.6(3)
O3 Ru2 N2 N4 -9.91(18)
C26 Ru2 N2 N4 104.9(2)
C22 Ru2 N2 N4 56.7(3)
C21 Ru2 N2 N4 167.5(4)
C23 Ru2 N2 N4 72.1(2)
C27 Ru2 N2 N4 142.75(19)
C20 Ru2 N2 N4 169.51(18)
Cl2 Ru2 N2 N4 -97.03(18)
C19 N2 N4 C29 179.7(3)
Ru2 N2 N4 C29 9.1(3)
O2 Ru1 C1 C6 -135.8(2)
N1 Ru1 C1 C6 142.96(19)
C2 Ru1 C1 C6 -134.6(3)
C3 Ru1 C1 C6 -104.7(2)
C4 Ru1 C1 C6 -66.6(2)
C5 Ru1 C1 C6 -29.9(2)
Cl1 Ru1 C1 C6 50.5(2)
O2 Ru1 C1 C2 -1.2(4)
N1 Ru1 C1 C2 -82.5(2)
C3 Ru1 C1 C2 29.85(19)
C4 Ru1 C1 C2 68.0(2)
C5 Ru1 C1 C2 104.7(2)
C6 Ru1 C1 C2 134.6(3)
Cl1 Ru1 C1 C2 -174.91(16)
C6 C1 C2 C3 -2.4(5)
Ru1 C1 C2 C3 -55.2(3)
C6 C1 C2 Ru1 52.8(3)
O2 Ru1 C2 C1 179.46(17)
N1 Ru1 C2 C1 102.71(19)
C3 Ru1 C2 C1 -131.8(3)
C4 Ru1 C2 C1 -101.0(2)
C5 Ru1 C2 C1 -64.7(2)
C6 Ru1 C2 C1 -27.34(19)
Cl1 Ru1 C2 C1 11.1(4)
O2 Ru1 C2 C3 -48.7(2)
N1 Ru1 C2 C3 -125.5(2)
C4 Ru1 C2 C3 30.8(2)
C1 Ru1 C2 C3 131.8(3)
C5 Ru1 C2 C3 67.2(2)
C6 Ru1 C2 C3 104.5(2)
Cl1 Ru1 C2 C3 143.0(2)
C1 C2 C3 C4 0.7(5)
Ru1 C2 C3 C4 -55.1(3)
C1 C2 C3 C8 177.5(3)
Ru1 C2 C3 C8 121.7(3)
C1 C2 C3 Ru1 55.8(3)
O2 Ru1 C3 C4 -92.33(19)
N1 Ru1 C3 C4 -167.11(17)
C2 Ru1 C3 C4 129.6(3)
C1 Ru1 C3 C4 99.9(2)
C5 Ru1 C3 C4 27.14(19)
C6 Ru1 C3 C4 64.1(2)
Cl1 Ru1 C3 C4 -13.0(4)
O2 Ru1 C3 C2 138.1(2)
N1 Ru1 C3 C2 63.3(2)
C4 Ru1 C3 C2 -129.6(3)
C1 Ru1 C3 C2 -29.6(2)
C5 Ru1 C3 C2 -102.4(2)
C6 Ru1 C3 C2 -65.5(2)
Cl1 Ru1 C3 C2 -142.5(2)
O2 Ru1 C3 C8 19.3(3)
N1 Ru1 C3 C8 -55.5(3)
C2 Ru1 C3 C8 -118.8(4)
C4 Ru1 C3 C8 111.7(4)
C1 Ru1 C3 C8 -148.4(3)
C5 Ru1 C3 C8 138.8(3)
C6 Ru1 C3 C8 175.7(3)
Cl1 Ru1 C3 C8 98.7(4)
C2 C3 C4 C5 1.5(5)
C8 C3 C4 C5 -175.5(3)
Ru1 C3 C4 C5 -52.9(3)
C2 C3 C4 Ru1 54.4(3)
C8 C3 C4 Ru1 -122.6(3)
O2 Ru1 C4 C5 -136.9(2)
N1 Ru1 C4 C5 160.0(2)
C2 Ru1 C4 C5 104.0(2)
C3 Ru1 C4 C5 135.2(3)
C1 Ru1 C4 C5 65.8(2)
C6 Ru1 C4 C5 29.3(2)
Cl1 Ru1 C4 C5 -50.7(2)
O2 Ru1 C4 C3 87.9(2)
N1 Ru1 C4 C3 24.7(3)
C2 Ru1 C4 C3 -31.2(2)
C1 Ru1 C4 C3 -69.4(2)
C5 Ru1 C4 C3 -135.2(3)
C6 Ru1 C4 C3 -105.9(2)
Cl1 Ru1 C4 C3 174.12(17)
C3 C4 C5 C6 -2.1(5)
Ru1 C4 C5 C6 -54.1(3)
C3 C4 C5 Ru1 52.1(3)
O2 Ru1 C5 C4 50.1(2)
N1 Ru1 C5 C4 -134.7(5)
C2 Ru1 C5 C4 -66.0(2)
C3 Ru1 C5 C4 -27.8(2)
C1 Ru1 C5 C4 -103.4(2)
C6 Ru1 C5 C4 -132.5(3)
Cl1 Ru1 C5 C4 137.19(19)
O2 Ru1 C5 C6 -177.35(18)
N1 Ru1 C5 C6 -2.2(6)
C2 Ru1 C5 C6 66.6(2)
C3 Ru1 C5 C6 104.7(2)
C4 Ru1 C5 C6 132.5(3)
C1 Ru1 C5 C6 29.1(2)
Cl1 Ru1 C5 C6 -90.3(2)
C2 C1 C6 C5 1.8(5)
Ru1 C1 C6 C5 52.9(3)
C2 C1 C6 C7 -175.9(3)
Ru1 C1 C6 C7 -124.8(3)
C2 C1 C6 Ru1 -51.1(3)
C4 C5 C6 C1 0.3(5)
Ru1 C5 C6 C1 -53.0(3)
C4 C5 C6 C7 178.1(3)
Ru1 C5 C6 C7 124.7(3)
C4 C5 C6 Ru1 53.4(3)
O2 Ru1 C6 C1 137.1(2)
N1 Ru1 C6 C1 -49.1(2)
C2 Ru1 C6 C1 28.4(2)
C3 Ru1 C6 C1 66.0(2)
C4 Ru1 C6 C1 102.9(2)
C5 Ru1 C6 C1 131.6(3)
Cl1 Ru1 C6 C1 -137.02(19)
O2 Ru1 C6 C5 5.6(4)
N1 Ru1 C6 C5 179.35(18)
C2 Ru1 C6 C5 -103.2(2)
C3 Ru1 C6 C5 -65.6(2)
C4 Ru1 C6 C5 -28.7(2)
C1 Ru1 C6 C5 -131.6(3)
Cl1 Ru1 C6 C5 91.4(2)
O2 Ru1 C6 C7 -106.6(4)
N1 Ru1 C6 C7 67.2(4)
C2 Ru1 C6 C7 144.6(4)
C3 Ru1 C6 C7 -177.7(3)
C4 Ru1 C6 C7 -140.9(4)
C1 Ru1 C6 C7 116.3(4)
C5 Ru1 C6 C7 -112.2(4)
Cl1 Ru1 C6 C7 -20.7(3)
C4 C3 C8 C10 -82.3(4)
C2 C3 C8 C10 100.9(4)
Ru1 C3 C8 C10 -169.2(3)
C4 C3 C8 C9 152.3(3)
C2 C3 C8 C9 -24.5(5)
Ru1 C3 C8 C9 65.3(4)
Ru1 O2 C11 N3 -1.1(4)
Ru1 O2 C11 C12 177.2(2)
N1 N3 C11 O2 -1.4(4)
N1 N3 C11 C12 -179.7(2)
O2 C11 C12 C17 144.3(3)
N3 C11 C12 C17 -37.2(4)
O2 C11 C12 C13 -37.1(4)
N3 C11 C12 C13 141.3(3)
C17 C12 C13 C14 -0.5(5)
C11 C12 C13 C14 -179.0(3)
C12 C13 C14 C15 -0.7(5)
C13 C14 C15 C16 0.8(6)
C14 C15 C16 C17 0.2(6)
C15 C16 C17 C12 -1.4(5)
C13 C12 C17 C16 1.5(5)
C11 C12 C17 C16 -179.9(3)
N3 N1 C18 C42 172.6(3)
Ru1 N1 C18 C42 -14.2(5)
N3 N1 C18 C19 -2.0(4)
Ru1 N1 C18 C19 171.2(2)
N4 N2 C19 C36 173.2(3)
Ru2 N2 C19 C36 -18.5(4)
N4 N2 C19 C18 -2.7(4)
Ru2 N2 C19 C18 165.6(2)
N1 C18 C19 N2 -84.5(4)
C42 C18 C19 N2 100.5(3)
N1 C18 C19 C36 99.2(3)
C42 C18 C19 C36 -75.8(3)
O3 Ru2 C20 C27 131.5(3)
N2 Ru2 C20 C27 -47.1(2)
C26 Ru2 C20 C27 28.8(2)
C22 Ru2 C20 C27 103.2(2)
C21 Ru2 C20 C27 132.1(3)
C23 Ru2 C20 C27 65.9(2)
Cl2 Ru2 C20 C27 -138.03(19)
O3 Ru2 C20 C21 -0.5(4)
N2 Ru2 C20 C21 -179.17(18)
C26 Ru2 C20 C21 -103.3(2)
C22 Ru2 C20 C21 -28.9(2)
C23 Ru2 C20 C21 -66.2(2)
C27 Ru2 C20 C21 -132.1(3)
Cl2 Ru2 C20 C21 89.89(19)
O3 Ru2 C20 C28 -112.7(4)
N2 Ru2 C20 C28 68.7(4)
C26 Ru2 C20 C28 144.6(4)
C22 Ru2 C20 C28 -141.0(4)
C21 Ru2 C20 C28 -112.1(4)
C23 Ru2 C20 C28 -178.3(3)
C27 Ru2 C20 C28 115.8(4)
Cl2 Ru2 C20 C28 -22.2(3)
C27 C20 C21 C22 1.7(5)
C28 C20 C21 C22 179.4(3)
Ru2 C20 C21 C22 54.1(3)
C27 C20 C21 Ru2 -52.4(3)
C28 C20 C21 Ru2 125.4(3)
O3 Ru2 C21 C22 47.1(2)
N2 Ru2 C21 C22 -130.0(4)
C26 Ru2 C21 C22 -66.1(2)
C23 Ru2 C21 C22 -28.6(2)
C27 Ru2 C21 C22 -103.5(2)
C20 Ru2 C21 C22 -132.6(3)
Cl2 Ru2 C21 C22 135.07(19)
O3 Ru2 C21 C20 179.75(17)
N2 Ru2 C21 C20 2.6(6)
C26 Ru2 C21 C20 66.5(2)
C22 Ru2 C21 C20 132.6(3)
C23 Ru2 C21 C20 104.0(2)
C27 Ru2 C21 C20 29.16(19)
Cl2 Ru2 C21 C20 -92.32(19)
C20 C21 C22 C23 -1.6(5)
Ru2 C21 C22 C23 53.3(3)
C20 C21 C22 Ru2 -54.9(3)
O3 Ru2 C22 C21 -139.8(2)
N2 Ru2 C22 C21 157.0(2)
C26 Ru2 C22 C21 103.8(2)
C23 Ru2 C22 C21 134.0(3)
C27 Ru2 C22 C21 65.9(2)
C20 Ru2 C22 C21 29.0(2)
Cl2 Ru2 C22 C21 -53.0(2)
O3 Ru2 C22 C23 86.26(19)
N2 Ru2 C22 C23 23.1(3)
C26 Ru2 C22 C23 -30.20(19)
C21 Ru2 C22 C23 -134.0(3)
C27 Ru2 C22 C23 -68.1(2)
C20 Ru2 C22 C23 -104.9(2)
Cl2 Ru2 C22 C23 173.07(16)
C21 C22 C23 C26 0.3(5)
Ru2 C22 C23 C26 53.8(3)
C21 C22 C23 C54 -177.0(3)
Ru2 C22 C23 C54 -123.5(3)
C21 C22 C23 Ru2 -53.5(3)
O3 Ru2 C23 C26 136.12(19)
N2 Ru2 C23 C26 61.7(2)
C22 Ru2 C23 C26 -130.5(3)
C21 Ru2 C23 C26 -102.6(2)
C27 Ru2 C23 C26 -29.34(19)
C20 Ru2 C23 C26 -65.8(2)
Cl2 Ru2 C23 C26 -145.57(19)
O3 Ru2 C23 C22 -93.37(19)
N2 Ru2 C23 C22 -167.76(18)
C26 Ru2 C23 C22 130.5(3)
C21 Ru2 C23 C22 27.9(2)
C27 Ru2 C23 C22 101.2(2)
C20 Ru2 C23 C22 64.7(2)
Cl2 Ru2 C23 C22 -15.1(3)
O3 Ru2 C23 C54 17.3(3)
N2 Ru2 C23 C54 -57.1(3)
C26 Ru2 C23 C54 -118.8(4)
C22 Ru2 C23 C54 110.6(4)
C21 Ru2 C23 C54 138.6(3)
C27 Ru2 C23 C54 -148.2(3)
C20 Ru2 C23 C54 175.3(3)
Cl2 Ru2 C23 C54 95.6(3)
C26 C23 C54 C25 -19.4(5)
C22 C23 C54 C25 157.7(3)
Ru2 C23 C54 C25 71.7(4)
C26 C23 C54 C50 105.0(4)
C22 C23 C54 C50 -77.9(4)
Ru2 C23 C54 C50 -163.9(3)
C22 C23 C26 C27 0.9(4)
C54 C23 C26 C27 177.9(3)
Ru2 C23 C26 C27 54.6(3)
C22 C23 C26 Ru2 -53.7(3)
C54 C23 C26 Ru2 123.4(3)
O3 Ru2 C26 C23 -49.7(2)
N2 Ru2 C26 C23 -125.96(19)
C22 Ru2 C26 C23 30.55(19)
C21 Ru2 C26 C23 67.2(2)
C27 Ru2 C26 C23 132.4(3)
C20 Ru2 C26 C23 104.2(2)
Cl2 Ru2 C26 C23 141.6(2)
O3 Ru2 C26 C27 177.87(17)
N2 Ru2 C26 C27 101.6(2)
C22 Ru2 C26 C27 -101.9(2)
C21 Ru2 C26 C27 -65.2(2)
C23 Ru2 C26 C27 -132.4(3)
C20 Ru2 C26 C27 -28.2(2)
Cl2 Ru2 C26 C27 9.2(4)
C21 C20 C27 C26 -0.6(5)
C28 C20 C27 C26 -178.2(3)
Ru2 C20 C27 C26 -52.8(3)
C21 C20 C27 Ru2 52.2(3)
C28 C20 C27 Ru2 -125.5(3)
C23 C26 C27 C20 -0.7(5)
Ru2 C26 C27 C20 53.9(3)
C23 C26 C27 Ru2 -54.6(3)
O3 Ru2 C27 C20 -137.7(2)
N2 Ru2 C27 C20 144.1(2)
C26 Ru2 C27 C20 -133.5(3)
C22 Ru2 C27 C20 -66.1(2)
C21 Ru2 C27 C20 -29.3(2)
C23 Ru2 C27 C20 -104.4(2)
Cl2 Ru2 C27 C20 50.4(2)
O3 Ru2 C27 C26 -4.2(3)
N2 Ru2 C27 C26 -82.4(2)
C22 Ru2 C27 C26 67.4(2)
C21 Ru2 C27 C26 104.2(2)
C23 Ru2 C27 C26 29.15(19)
C20 Ru2 C27 C26 133.5(3)
Cl2 Ru2 C27 C26 -176.05(16)
Ru2 O3 C29 N4 -7.7(4)
Ru2 O3 C29 C30 170.0(2)
N2 N4 C29 O3 -1.0(4)
N2 N4 C29 C30 -178.7(2)
O3 C29 C30 C35 150.9(3)
N4 C29 C30 C35 -31.2(4)
O3 C29 C30 C31 -28.6(4)
N4 C29 C30 C31 149.3(3)
C35 C30 C31 C32 -0.5(5)
C29 C30 C31 C32 179.0(3)
C30 C31 C32 C33 -0.8(5)
C31 C32 C33 C34 1.6(5)
C32 C33 C34 C35 -1.2(5)
C33 C34 C35 C30 -0.1(5)
C31 C30 C35 C34 0.9(5)
C29 C30 C35 C34 -178.5(3)
N2 C19 C36 C41 -45.2(5)
C18 C19 C36 C41 130.9(3)
N2 C19 C36 C37 139.9(3)
C18 C19 C36 C37 -44.1(4)
C41 C36 C37 C38 2.4(5)
C19 C36 C37 C38 177.5(3)
C36 C37 C38 C39 -1.4(5)
C37 C38 C39 C40 -0.4(5)
C38 C39 C40 C41 1.1(5)
C39 C40 C41 C36 -0.1(5)
C37 C36 C41 C40 -1.7(5)
C19 C36 C41 C40 -176.7(3)
N1 C18 C42 C43 134.0(3)
C19 C18 C42 C43 -51.2(4)
N1 C18 C42 C47 -49.8(4)
C19 C18 C42 C47 125.0(3)
C47 C42 C43 C44 3.5(5)
C18 C42 C43 C44 179.7(3)
C42 C43 C44 C45 -2.1(5)
C43 C44 C45 C46 0.2(6)
C44 C45 C46 C47 0.4(6)
C45 C46 C47 C42 0.9(5)
C43 C42 C47 C46 -2.9(5)
C18 C42 C47 C46 -179.1(3)
